data_4501441
loop_
_publ_author_name
'Kantevari, Srinivas'
'Patpi, Santhosh Reddy'
'Addla, Dinesh'
'Putapatri, Siddamal Reddy'
'Sridhar, Balasubramanian'
'Yogeeswari, Perumal'
'Sriram, Dharmarajan'

_publ_section_title
;
 Facile diversity-oriented synthesis and antitubercular evaluation of
 novel aryl and heteroaryl tethered pyridines and
 dihydro-6H-quinolin-5-ones derived via variants of the Bohlmann-Rahtz
 Reaction.
;
_journal_issue 4
_journal_name_full 'ACS combinatorial science'
_journal_page_first 427
_journal_page_last 435
_journal_paper_doi 10.1021/co2000604
_journal_volume 13
_journal_year 2011
_chemical_formula_moiety 'C18 H18 F N O3'
_chemical_formula_sum 'C18 H18 F N O3'
_chemical_formula_weight 315.33
_chemical_name_systematic
; 
Ethyl 6-(5-fluoro-2-methyl-2,3-dihydrobenzofuran-7-yl)-2-methylnicotinate  
;
_space_group_IT_number 14
_symmetry_cell_setting monoclinic
_symmetry_space_group_name_Hall '-P 2yn'
_symmetry_space_group_name_H-M 'P 1 21/n 1'
_atom_sites_solution_hydrogens geom
_atom_sites_solution_primary direct
_atom_sites_solution_secondary difmap
_audit_creation_method SHELXL-97
_cell_angle_alpha 90.00
_cell_angle_beta 97.4790(10)
_cell_angle_gamma 90.00
_cell_formula_units_Z 4
_cell_length_a 7.6320(4)
_cell_length_b 18.7510(9)
_cell_length_c 11.4240(5)
_cell_measurement_reflns_used 5954
_cell_measurement_temperature 294(2)
_cell_measurement_theta_max 27.73
_cell_measurement_theta_min 2.17
_cell_volume 1620.95(14)
_computing_cell_refinement 'SAINT (Bruker, 2001)'
_computing_data_collection 'SMART (Bruker, 2001)'
_computing_data_reduction SAINT
_computing_molecular_graphics 'SHELXTL/PC (Sheldrick, 1990)'
_computing_publication_material SHELXL97
_computing_structure_refinement 'SHELXL-97 (Sheldrick, 2008)'
_computing_structure_solution 'SHELXS-97 (Sheldrick, 2008)'
_diffrn_ambient_temperature 294(2)
_diffrn_measured_fraction_theta_full 1.000
_diffrn_measured_fraction_theta_max 1.000
_diffrn_measurement_device 'Bruker SMART APEX CCD area-detector'
_diffrn_measurement_device_type 'CCD Area Detector'
_diffrn_measurement_method '\w scan'
_diffrn_radiation_monochromator graphite
_diffrn_radiation_source 'fine-focus sealed tube'
_diffrn_radiation_type MoK\a
_diffrn_radiation_wavelength 0.71073
_diffrn_reflns_av_R_equivalents 0.0199
_diffrn_reflns_av_sigmaI/netI 0.0164
_diffrn_reflns_limit_h_max 9
_diffrn_reflns_limit_h_min -9
_diffrn_reflns_limit_k_max 22
_diffrn_reflns_limit_k_min -22
_diffrn_reflns_limit_l_max 13
_diffrn_reflns_limit_l_min -13
_diffrn_reflns_number 15403
_diffrn_reflns_theta_full 25.00
_diffrn_reflns_theta_max 25.00
_diffrn_reflns_theta_min 2.10
_diffrn_standards_number 0
_exptl_absorpt_coefficient_mu 0.095
_exptl_absorpt_correction_type none
_exptl_crystal_colour colorless
_exptl_crystal_density_diffrn 1.292
_exptl_crystal_density_method 'not measured'
_exptl_crystal_description block
_exptl_crystal_F_000 664
_exptl_crystal_size_max 0.15
_exptl_crystal_size_mid 0.12
_exptl_crystal_size_min 0.08
_refine_diff_density_max 0.385
_refine_diff_density_min -0.302
_refine_diff_density_rms 0.054
_refine_ls_extinction_method none
_refine_ls_goodness_of_fit_ref 1.047
_refine_ls_hydrogen_treatment constr
_refine_ls_matrix_type full
_refine_ls_number_parameters 231
_refine_ls_number_reflns 2853
_refine_ls_number_restraints 2
_refine_ls_restrained_S_all 1.144
_refine_ls_R_factor_all 0.0812
_refine_ls_R_factor_gt 0.0723
_refine_ls_shift/su_max 0.000
_refine_ls_shift/su_mean 0.000
_refine_ls_structure_factor_coef Fsqd
_refine_ls_weighting_details 'calc w=1/[\s^2^(Fo^2^)+(0.1148P)^2^+0.7127P] where P=(Fo^2^+2Fc^2^)/3'
_refine_ls_weighting_scheme calc
_refine_ls_wR_factor_gt 0.2123
_refine_ls_wR_factor_ref 0.2225
_reflns_number_gt 2351
_reflns_number_total 2853
_reflns_threshold_expression I>2\s(I)
_cod_data_source_file co2000604_si_003.cif
_cod_data_source_block ah47m
_cod_original_sg_symbol_H-M 'P 21/n'
_cod_database_code 4501441

loop_
_symmetry_equiv_pos_as_xyz
'x, y, z'
'-x+1/2, y+1/2, -z+1/2'
'-x, -y, -z'
'x-1/2, -y-1/2, z-1/2'

loop_
_atom_site_label
_atom_site_type_symbol
_atom_site_fract_x
_atom_site_fract_y
_atom_site_fract_z
_atom_site_U_iso_or_equiv
_atom_site_adp_type
_atom_site_occupancy
_atom_site_symmetry_multiplicity
_atom_site_calc_flag
_atom_site_refinement_flags
_atom_site_disorder_assembly
_atom_site_disorder_group
C1 C 0.6337(4) 0.35834(17) 0.5987(3) 0.0746(8) Uani 1 1 d . B .
C2 C 0.7796(4) 0.32130(18) 0.6519(2) 0.0739(8) Uani 1 1 d . . .
H2 H 0.8807 0.3449 0.6861 0.089 Uiso 1 1 calc R . .
C3 C 0.7685(3) 0.24885(17) 0.6519(2) 0.0651(7) Uani 1 1 d . B .
C4 C 0.8993(4) 0.19349(19) 0.7004(3) 0.0801(9) Uani 1 1 d . . .
H4A H 0.9231 0.1969 0.7857 0.096 Uiso 1 1 calc R A 1
H4B H 1.0096 0.1989 0.6676 0.096 Uiso 1 1 calc R A 1
C6 C 0.6158(3) 0.21477(16) 0.6004(2) 0.0636(7) Uani 1 1 d . . .
C7 C 0.4683(3) 0.25124(15) 0.5465(2) 0.0582(7) Uani 1 1 d . B .
C8 C 0.4832(4) 0.32583(16) 0.5475(2) 0.0673(8) Uani 1 1 d . . .
H8 H 0.3893 0.3534 0.5129 0.081 Uiso 1 1 calc R B .
C9 C 0.3035(3) 0.21785(15) 0.4901(2) 0.0597(7) Uani 1 1 d . . .
C10 C 0.2838(4) 0.14425(17) 0.4778(3) 0.0727(8) Uani 1 1 d . B .
H10 H 0.3763 0.1136 0.5043 0.087 Uiso 1 1 calc R . .
C11 C 0.1239(4) 0.11801(18) 0.4253(3) 0.0770(9) Uani 1 1 d . . .
H11 H 0.1079 0.0690 0.4170 0.092 Uiso 1 1 calc R B .
C12 C -0.0131(3) 0.16379(18) 0.3848(2) 0.0684(8) Uani 1 1 d . B .
C13 C 0.0167(3) 0.23706(17) 0.3978(2) 0.0645(7) Uani 1 1 d . . .
C14 C -0.1856(4) 0.1347(2) 0.3300(3) 0.0829(9) Uani 1 1 d . . .
C15 C -0.3432(6) 0.0256(3) 0.2763(5) 0.1379(19) Uani 1 1 d . . .
H15A H -0.3440 -0.0218 0.3099 0.165 Uiso 1 1 calc R B .
H15B H -0.4459 0.0512 0.2960 0.165 Uiso 1 1 calc R . .
C16 C -0.3489(8) 0.0211(4) 0.1498(6) 0.171(3) Uani 1 1 d . B .
H16A H -0.3495 0.0683 0.1172 0.257 Uiso 1 1 calc R . .
H16B H -0.4539 -0.0037 0.1171 0.257 Uiso 1 1 calc R . .
H16C H -0.2469 -0.0042 0.1311 0.257 Uiso 1 1 calc R . .
C17 C -0.1170(4) 0.29313(19) 0.3562(3) 0.0802(9) Uani 1 1 d . B .
H17A H -0.0675 0.3395 0.3747 0.120 Uiso 1 1 calc R . .
H17B H -0.2203 0.2868 0.3950 0.120 Uiso 1 1 calc R . .
H17C H -0.1489 0.2890 0.2724 0.120 Uiso 1 1 calc R . .
C5 C 0.8102(10) 0.1216(4) 0.6625(10) 0.076(2) Uani 0.605(14) 1 d PD B 1
H5 H 0.8579 0.1181 0.5872 0.091 Uiso 0.605(14) 1 calc PR B 1
C18 C 0.8415(13) 0.0594(4) 0.6930(14) 0.130(4) Uani 0.605(14) 1 d PD B 1
H18A H 0.7360 0.0377 0.7140 0.194 Uiso 0.605(14) 1 calc PR B 1
H18B H 0.9319 0.0585 0.7598 0.194 Uiso 0.605(14) 1 calc PR B 1
H18C H 0.8811 0.0334 0.6289 0.194 Uiso 0.605(14) 1 calc PR B 1
C51 C 0.7691(12) 0.1368(5) 0.7169(10) 0.063(2) Uani 0.395(14) 1 d PD B 2
H51 H 0.7064 0.1606 0.7755 0.076 Uiso 0.395(14) 1 calc PR B 2
C181 C 0.7850(13) 0.0722(5) 0.7655(9) 0.071(3) Uani 0.395(14) 1 d PD B 2
H18D H 0.9076 0.0593 0.7795 0.107 Uiso 0.395(14) 1 calc PR B 2
H18E H 0.7221 0.0382 0.7132 0.107 Uiso 0.395(14) 1 calc PR B 2
H18F H 0.7368 0.0727 0.8391 0.107 Uiso 0.395(14) 1 calc PR B 2
F1 F 0.6420(3) 0.43114(11) 0.5959(2) 0.1153(8) Uani 1 1 d . . .
N1 N 0.1717(3) 0.26248(13) 0.45010(18) 0.0634(6) Uani 1 1 d . B .
O1 O 0.6283(3) 0.14253(12) 0.6109(2) 0.0881(8) Uani 1 1 d . B .
O2 O -0.3152(3) 0.16798(16) 0.2962(3) 0.1127(10) Uani 1 1 d . B .
O3 O -0.1802(3) 0.06353(17) 0.3245(3) 0.1233(11) Uani 1 1 d . B .

loop_
_atom_site_aniso_label
_atom_site_aniso_U_11
_atom_site_aniso_U_22
_atom_site_aniso_U_33
_atom_site_aniso_U_23
_atom_site_aniso_U_13
_atom_site_aniso_U_12
C1 0.0722(19) 0.077(2) 0.0730(18) -0.0152(14) 0.0010(14) -0.0085(15)
C2 0.0593(17) 0.098(2) 0.0616(16) -0.0120(15) -0.0023(13) -0.0204(15)
C3 0.0501(14) 0.092(2) 0.0505(14) 0.0033(13) -0.0036(11) -0.0118(13)
C4 0.0539(16) 0.110(2) 0.0706(17) 0.0139(16) -0.0152(13) -0.0104(15)
C6 0.0531(15) 0.084(2) 0.0501(14) 0.0072(12) -0.0054(11) -0.0108(13)
C7 0.0500(14) 0.0779(18) 0.0446(12) 0.0014(11) -0.0020(10) -0.0031(11)
C8 0.0601(16) 0.082(2) 0.0577(15) -0.0064(13) -0.0010(12) 0.0038(13)
C9 0.0484(14) 0.0821(18) 0.0464(13) 0.0030(11) -0.0017(10) -0.0040(12)
C10 0.0512(15) 0.085(2) 0.0760(18) -0.0026(15) -0.0127(13) 0.0000(13)
C11 0.0588(17) 0.085(2) 0.0824(19) -0.0087(15) -0.0093(14) -0.0087(15)
C12 0.0451(14) 0.101(2) 0.0567(15) -0.0067(14) -0.0034(11) -0.0018(14)
C13 0.0441(13) 0.099(2) 0.0488(13) 0.0012(13) 0.0008(10) 0.0002(13)
C14 0.0568(18) 0.109(3) 0.078(2) -0.0154(18) -0.0066(15) -0.0093(17)
C15 0.087(3) 0.158(5) 0.155(5) 0.000(3) -0.037(3) -0.035(3)
C16 0.113(4) 0.232(7) 0.162(5) -0.057(5) -0.012(4) -0.039(4)
C17 0.0525(16) 0.113(3) 0.0722(18) 0.0069(16) -0.0014(13) 0.0132(15)
C5 0.054(3) 0.092(4) 0.076(5) 0.012(4) -0.012(3) -0.004(3)
C18 0.085(5) 0.110(6) 0.181(12) -0.008(6) -0.034(6) 0.030(4)
C51 0.049(4) 0.095(6) 0.044(5) -0.001(4) 0.002(3) 0.019(4)
C181 0.058(5) 0.077(6) 0.075(6) 0.011(4) -0.004(4) 0.002(4)
F1 0.1066(16) 0.0796(14) 0.151(2) -0.0270(13) -0.0168(14) -0.0105(11)
N1 0.0498(12) 0.0869(16) 0.0513(11) 0.0042(10) -0.0017(9) 0.0005(10)
O1 0.0656(13) 0.0790(15) 0.1075(16) 0.0249(12) -0.0344(11) -0.0108(10)
O2 0.0508(13) 0.141(2) 0.135(2) -0.0256(17) -0.0295(13) 0.0044(14)
O3 0.0685(15) 0.121(2) 0.166(3) -0.0183(19) -0.0373(16) -0.0162(15)

loop_
_atom_type_symbol
_atom_type_description
_atom_type_scat_dispersion_real
_atom_type_scat_dispersion_imag
_atom_type_scat_source
C C 0.0033 0.0016 'International Tables Vol C Tables 4.2.6.8 and 6.1.1.4'
H H 0.0000 0.0000 'International Tables Vol C Tables 4.2.6.8 and 6.1.1.4'
N N 0.0061 0.0033 'International Tables Vol C Tables 4.2.6.8 and 6.1.1.4'
O O 0.0106 0.0060 'International Tables Vol C Tables 4.2.6.8 and 6.1.1.4'
F F 0.0171 0.0103 'International Tables Vol C Tables 4.2.6.8 and 6.1.1.4'

loop_
_geom_angle_atom_site_label_1
_geom_angle_atom_site_label_2
_geom_angle_atom_site_label_3
_geom_angle
C8 C1 F1 118.4(3)
C8 C1 C2 123.3(3)
F1 C1 C2 118.3(3)
C3 C2 C1 117.0(3)
C3 C2 H2 121.5
C1 C2 H2 121.5
C2 C3 C6 120.5(3)
C2 C3 C4 130.9(3)
C6 C3 C4 108.7(3)
C51 C4 C3 96.8(4)
C3 C4 C5 104.7(3)
C51 C4 H4A 87.7
C3 C4 H4A 110.8
C5 C4 H4A 110.8
C51 C4 H4B 138.8
C3 C4 H4B 110.8
C5 C4 H4B 110.8
H4A C4 H4B 108.9
O1 C6 C7 124.9(2)
O1 C6 C3 112.0(2)
C7 C6 C3 123.2(3)
C6 C7 C8 115.2(2)
C6 C7 C9 125.4(3)
C8 C7 C9 119.4(2)
C1 C8 C7 120.8(3)
C1 C8 H8 119.6
C7 C8 H8 119.6
N1 C9 C10 121.1(2)
N1 C9 C7 116.3(3)
C10 C9 C7 122.6(2)
C11 C10 C9 118.4(3)
C11 C10 H10 120.8
C9 C10 H10 120.8
C10 C11 C12 120.7(3)
C10 C11 H11 119.6
C12 C11 H11 119.6
C11 C12 C13 117.9(2)
C11 C12 C14 120.2(3)
C13 C12 C14 121.9(3)
N1 C13 C12 121.2(3)
N1 C13 C17 114.6(3)
C12 C13 C17 124.2(3)
O2 C14 O3 122.5(3)
O2 C14 C12 126.7(4)
O3 C14 C12 110.8(3)
C16 C15 O3 108.4(5)
C16 C15 H15A 110.0
O3 C15 H15A 110.0
C16 C15 H15B 110.0
O3 C15 H15B 110.0
H15A C15 H15B 108.4
C15 C16 H16A 109.5
C15 C16 H16B 109.5
H16A C16 H16B 109.5
C15 C16 H16C 109.5
H16A C16 H16C 109.5
H16B C16 H16C 109.5
C13 C17 H17A 109.5
C13 C17 H17B 109.5
H17A C17 H17B 109.5
C13 C17 H17C 109.5
H17A C17 H17C 109.5
H17B C17 H17C 109.5
C18 C5 O1 119.9(6)
C18 C5 C4 133.2(6)
O1 C5 C4 103.5(5)
C18 C5 H5 96.0
O1 C5 H5 96.0
C4 C5 H5 96.0
C181 C51 C4 132.7(7)
C181 C51 O1 114.5(7)
C4 C51 O1 105.4(6)
C181 C51 H51 98.9
C4 C51 H51 98.9
O1 C51 H51 98.9
C51 C181 H18D 109.5
C51 C181 H18E 109.5
H18D C181 H18E 109.5
C51 C181 H18F 109.5
H18D C181 H18F 109.5
H18E C181 H18F 109.5
C13 N1 C9 120.6(3)
C6 O1 C5 110.4(3)
C6 O1 C51 100.1(4)
C14 O3 C15 118.0(3)

loop_
_geom_bond_atom_site_label_1
_geom_bond_atom_site_label_2
_geom_bond_distance
C1 C8 1.362(4)
C1 F1 1.367(4)
C1 C2 1.384(4)
C2 C3 1.361(4)
C2 H2 0.9300
C3 C6 1.391(4)
C3 C4 1.496(4)
C4 C51 1.484(9)
C4 C5 1.547(8)
C4 H4A 0.9700
C4 H4B 0.9700
C6 O1 1.362(4)
C6 C7 1.390(4)
C7 C8 1.403(4)
C7 C9 1.476(3)
C8 H8 0.9300
C9 N1 1.342(3)
C9 C10 1.393(4)
C10 C11 1.378(4)
C10 H10 0.9300
C11 C12 1.385(4)
C11 H11 0.9300
C12 C13 1.397(4)
C12 C14 1.485(4)
C13 N1 1.341(3)
C13 C17 1.499(4)
C14 O2 1.190(4)
C14 O3 1.338(5)
C15 C16 1.442(8)
C15 O3 1.476(5)
C15 H15A 0.9700
C15 H15B 0.9700
C16 H16A 0.9600
C16 H16B 0.9600
C16 H16C 0.9600
C17 H17A 0.9600
C17 H17B 0.9600
C17 H17C 0.9600
C5 C18 1.231(8)
C5 O1 1.489(7)
C5 H5 0.9800
C18 H18A 0.9600
C18 H18B 0.9600
C18 H18C 0.9600
C51 C181 1.331(8)
C51 O1 1.514(8)
C51 H51 0.9800
C181 H18D 0.9600
C181 H18E 0.9600
C181 H18F 0.9600

loop_
_geom_torsion_atom_site_label_1
_geom_torsion_atom_site_label_2
_geom_torsion_atom_site_label_3
_geom_torsion_atom_site_label_4
_geom_torsion
C8 C1 C2 C3 -0.1(4)
F1 C1 C2 C3 -179.1(3)
C1 C2 C3 C6 -0.1(4)
C1 C2 C3 C4 179.8(3)
C2 C3 C4 C51 155.0(6)
C6 C3 C4 C51 -25.2(6)
C2 C3 C4 C5 -175.6(5)
C6 C3 C4 C5 4.2(6)
C2 C3 C6 O1 -178.9(2)
C4 C3 C6 O1 1.2(3)
C2 C3 C6 C7 0.2(4)
C4 C3 C6 C7 -179.7(2)
O1 C6 C7 C8 178.9(2)
C3 C6 C7 C8 -0.1(4)
O1 C6 C7 C9 -1.4(4)
C3 C6 C7 C9 179.7(2)
F1 C1 C8 C7 179.2(3)
C2 C1 C8 C7 0.2(4)
C6 C7 C8 C1 -0.1(4)
C9 C7 C8 C1 -179.8(2)
C6 C7 C9 N1 175.6(2)
C8 C7 C9 N1 -4.7(3)
C6 C7 C9 C10 -4.7(4)
C8 C7 C9 C10 175.1(2)
N1 C9 C10 C11 -1.2(4)
C7 C9 C10 C11 179.1(2)
C9 C10 C11 C12 0.6(5)
C10 C11 C12 C13 0.6(4)
C10 C11 C12 C14 -179.1(3)
C11 C12 C13 N1 -1.4(4)
C14 C12 C13 N1 178.3(2)
C11 C12 C13 C17 178.7(3)
C14 C12 C13 C17 -1.6(4)
C11 C12 C14 O2 176.8(3)
C13 C12 C14 O2 -2.9(5)
C11 C12 C14 O3 -2.0(4)
C13 C12 C14 O3 178.3(3)
C51 C4 C5 C18 -88.0(13)
C3 C4 C5 C18 -165.9(11)
C51 C4 C5 O1 70.4(10)
C3 C4 C5 O1 -7.5(7)
C3 C4 C51 C181 -174.1(11)
C5 C4 C51 C181 78.2(12)
C3 C4 C51 O1 38.7(7)
C5 C4 C51 O1 -69.0(9)
C12 C13 N1 C9 0.9(4)
C17 C13 N1 C9 -179.2(2)
C10 C9 N1 C13 0.5(4)
C7 C9 N1 C13 -179.8(2)
C7 C6 O1 C5 174.4(6)
C3 C6 O1 C5 -6.5(6)
C7 C6 O1 C51 -156.0(5)
C3 C6 O1 C51 23.1(5)
C18 C5 O1 C6 170.7(9)
C4 C5 O1 C6 8.7(8)
C18 C5 O1 C51 96.0(12)
C4 C5 O1 C51 -65.9(10)
C181 C51 O1 C6 166.2(7)
C4 C51 O1 C6 -39.7(7)
C181 C51 O1 C5 -80.4(10)
C4 C51 O1 C5 73.6(10)
O2 C14 O3 C15 -1.1(6)
C12 C14 O3 C15 177.8(4)
C16 C15 O3 C14 87.3(6)
